data_4324196
loop_
_publ_author_name
'Olga N. Kazheva'
'Grigorii G. Alexandrov'
'Andrey V. Kravchenko'
'Irina D. Kosenko'
'Irina A. Lobanova'
'Igor B. Sivaev'
'Oleg A. Filippov'
'Elena S. Shubina'
'Vladimir I. Bregadze'
'Vladimir A. Starodub'
'Lev V. Titov'
'Lev I. Buravov'
'Oleg A. Dyachenko'

_publ_section_title
;
 Molecular Conductors with a 8-Hydroxy cobalt Bis(dicarbollide) Anion
;
_journal_name_full 'Inorganic Chemistry'
_journal_page_first 444
_journal_page_last 450
_journal_paper_doi 10.1021/ic101168b
_journal_volume 50
_journal_year 2011
_chemical_formula_sum 'C14 H34 B18 Co O S4'
_chemical_formula_weight 600.16
_chemical_name_systematic
; 
 ? 
;
_space_group_IT_number 1
_symmetry_space_group_name_Hall 'P 1'
_symmetry_space_group_name_H-M 'P 1'
_atom_sites_solution_hydrogens geom
_atom_sites_solution_primary direct
_atom_sites_solution_secondary difmap
_audit_creation_method SHELXL-97
_cell_angle_alpha 71.8330(10)
_cell_angle_beta 84.7320(10)
_cell_angle_gamma 76.7280(10)
_cell_formula_units_Z 1
_cell_length_a 6.9897(5)
_cell_length_b 9.8046(6)
_cell_length_c 11.3083(7)
_cell_measurement_temperature 296(2)
_cell_volume 716.50(8)
_computing_structure_refinement 'SHELXL-97 (Sheldrick, 1997)'
_computing_structure_solution 'SHELXS-97 (Sheldrick, 1990)'
_diffrn_ambient_temperature 296(2)
_diffrn_measured_fraction_theta_full 0.982
_diffrn_measured_fraction_theta_max 0.898
_diffrn_radiation_monochromator graphite
_diffrn_radiation_source 'fine-focus sealed tube'
_diffrn_radiation_type MoK\a
_diffrn_radiation_wavelength 0.71073
_diffrn_reflns_av_R_equivalents 0.0111
_diffrn_reflns_av_sigmaI/netI 0.0274
_diffrn_reflns_limit_h_max 10
_diffrn_reflns_limit_h_min -10
_diffrn_reflns_limit_k_max 14
_diffrn_reflns_limit_k_min -14
_diffrn_reflns_limit_l_max 16
_diffrn_reflns_limit_l_min -16
_diffrn_reflns_number 8689
_diffrn_reflns_theta_full 25.00
_diffrn_reflns_theta_max 31.87
_diffrn_reflns_theta_min 1.90
_exptl_absorpt_coefficient_mu 0.903
_exptl_absorpt_correction_T_max 0.944
_exptl_absorpt_correction_T_min 0.810
_exptl_absorpt_correction_type multi-scan
_exptl_crystal_density_diffrn 1.391
_exptl_crystal_F_000 307
_exptl_crystal_size_max 0.37
_exptl_crystal_size_mid 0.14
_exptl_crystal_size_min 0.08
_refine_diff_density_max 0.496
_refine_diff_density_min -0.251
_refine_diff_density_rms 0.053
_refine_ls_extinction_method none
_refine_ls_goodness_of_fit_ref 1.013
_refine_ls_hydrogen_treatment none
_refine_ls_matrix_type full
_refine_ls_number_parameters 341
_refine_ls_number_reflns 7752
_refine_ls_number_restraints 3
_refine_ls_restrained_S_all 1.013
_refine_ls_R_factor_all 0.0371
_refine_ls_R_factor_gt 0.0312
_refine_ls_shift/su_max 0.017
_refine_ls_shift/su_mean 0.003
_refine_ls_structure_factor_coef Fsqd
_refine_ls_weighting_details 'calc w=1/[\s^2^(Fo^2^)+(0.0429P)^2^+0.0926P] where P=(Fo^2^+2Fc^2^)/3'
_refine_ls_weighting_scheme calc
_refine_ls_wR_factor_gt 0.0747
_refine_ls_wR_factor_ref 0.0784
_reflns_number_gt 6949
_reflns_number_total 7752
_reflns_threshold_expression >2sigma(I)
_cod_data_source_file ic101168b_si_002_1.cif
_cod_data_source_block tmttf-Co
_cod_database_code 4324196

loop_
_symmetry_equiv_pos_as_xyz
'x, y, z'

loop_
_atom_site_label
_atom_site_type_symbol
_atom_site_fract_x
_atom_site_fract_y
_atom_site_fract_z
_atom_site_U_iso_or_equiv
_atom_site_adp_type
_atom_site_occupancy
_atom_site_symmetry_multiplicity
_atom_site_calc_flag
_atom_site_refinement_flags
Co Co 0.79119(7) -0.64769(6) 0.51699(5) 0.02251(5) Uani 1 1 d .
S1 S 0.47319(15) -0.12259(11) 0.64823(9) 0.0443(2) Uani 1 1 d .
S2 S 0.15623(14) -0.27452(10) 0.67817(9) 0.0408(2) Uani 1 1 d .
S3 S 0.41946(14) -0.01318(11) 0.34948(9) 0.0429(2) Uani 1 1 d .
S4 S 0.10192(14) -0.16463(11) 0.37926(10) 0.0464(3) Uani 1 1 d .
C5 C 0.5375(8) -0.2096(5) 0.8978(4) 0.0555(11) Uani 1 1 d .
H5A H 0.4899 -0.2603 0.9781 0.083 Uiso 1 1 calc R
H5B H 0.5266 -0.1083 0.8921 0.083 Uiso 1 1 calc R
H5C H 0.6727 -0.2539 0.8868 0.083 Uiso 1 1 calc R
C6 C 0.1971(7) -0.3818(6) 0.9348(4) 0.0564(11) Uani 1 1 d .
H6A H 0.2666 -0.3781 1.0027 0.085 Uiso 1 1 calc R
H6B H 0.2174 -0.4818 0.9341 0.085 Uiso 1 1 calc R
H6C H 0.0593 -0.3438 0.9448 0.085 Uiso 1 1 calc R
C7 C 0.4184(6) -0.2192(4) 0.7992(4) 0.0394(9) Uani 1 1 d .
C8 C 0.2725(6) -0.2908(4) 0.8141(3) 0.0398(9) Uani 1 1 d .
C9 C 0.2991(5) -0.1692(4) 0.5790(4) 0.0364(8) Uani 1 1 d .
C10 C 0.2759(6) -0.1225(4) 0.4505(4) 0.0378(9) Uani 1 1 d .
C11 C 0.3130(6) -0.0020(4) 0.2142(4) 0.0399(9) Uani 1 1 d .
C12 C 0.1629(6) -0.0743(4) 0.2283(4) 0.0416(9) Uani 1 1 d .
C13 C 0.3931(7) 0.0874(6) 0.0953(4) 0.0582(12) Uani 1 1 d .
H13A H 0.3204 0.0893 0.0266 0.087 Uiso 1 1 calc R
H13B H 0.5291 0.0444 0.0849 0.087 Uiso 1 1 calc R
H13C H 0.3813 0.1858 0.0982 0.087 Uiso 1 1 calc R
C14 C 0.0494(7) -0.0842(5) 0.1267(4) 0.0561(11) Uani 1 1 d .
H14A H 0.0875 -0.0223 0.0482 0.084 Uiso 1 1 calc R
H14B H -0.0887 -0.0527 0.1418 0.084 Uiso 1 1 calc R
H14C H 0.0763 -0.1840 0.1247 0.084 Uiso 1 1 calc R
O1 O 0.3415(2) -0.5318(2) 0.47452(16) 0.0430(4) Uani 1 1 d .
H1A H 0.3424 -0.5863 0.5462 0.065 Uiso 1 1 calc R
C1 C 0.9247(2) -0.5650(3) 0.3490(3) 0.0322(7) Uani 1 1 d R
H1 H 1.0625 -0.5397 0.3673 0.039 Uiso 1 1 calc R
C2 C 0.8982(5) -0.7344(4) 0.3759(3) 0.0320(8) Uani 1 1 d .
H2 H 1.0194 -0.8287 0.4125 0.038 Uiso 1 1 calc R
C1' C 1.0371(5) -0.7204(4) 0.6271(3) 0.0320(7) Uani 1 1 d .
H1' H 1.1668 -0.7381 0.5665 0.038 Uiso 1 1 calc R
C2' C 0.9120(5) -0.5548(4) 0.6238(3) 0.0289(7) Uani 1 1 d .
H2' H 0.9549 -0.4551 0.5613 0.035 Uiso 1 1 calc R
B4 B 0.7076(6) -0.4540(4) 0.3718(4) 0.0301(8) Uani 1 1 d .
H4 H 0.6940 -0.3563 0.4028 0.036 Uiso 1 1 calc R
B5 B 0.8010(6) -0.4525(5) 0.2176(4) 0.0370(9) Uani 1 1 d .
H5 H 0.8481 -0.3564 0.1517 0.044 Uiso 1 1 calc R
B6 B 0.9274(6) -0.6316(5) 0.2241(4) 0.0396(10) Uani 1 1 d .
H6 H 1.0569 -0.6524 0.1641 0.048 Uiso 1 1 calc R
B7 B 0.6642(5) -0.7511(4) 0.4212(4) 0.0305(8) Uani 1 1 d .
H7 H 0.6208 -0.8500 0.4849 0.037 Uiso 1 1 calc R
B8 B 0.5277(5) -0.5686(4) 0.4144(3) 0.0279(7) Uani 1 1 d .
B9 B 0.5509(6) -0.4548(5) 0.2588(4) 0.0373(9) Uani 1 1 d .
H9 H 0.4334 -0.3586 0.2196 0.045 Uiso 1 1 calc R
B10 B 0.6852(6) -0.5652(5) 0.1662(4) 0.0347(9) Uani 1 1 d .
H10 H 0.6531 -0.5419 0.0676 0.042 Uiso 1 1 calc R
B11 B 0.7588(6) -0.7494(5) 0.2684(4) 0.0354(9) Uani 1 1 d .
H11 H 0.7784 -0.8469 0.2364 0.042 Uiso 1 1 calc R
B12 B 0.5243(6) -0.6401(5) 0.2877(4) 0.0349(9) Uani 1 1 d .
H12 H 0.3892 -0.6664 0.2663 0.042 Uiso 1 1 calc R
B4' B 0.8878(6) -0.8437(4) 0.6629(4) 0.0320(8) Uani 1 1 d .
H4' H 0.9118 -0.9417 0.6311 0.038 Uiso 1 1 calc R
B5' B 1.0452(6) -0.8358(5) 0.7769(4) 0.0331(8) Uani 1 1 d .
H5' H 1.1692 -0.9267 0.8159 0.040 Uiso 1 1 calc R
B6' B 1.0639(6) -0.6516(5) 0.7468(4) 0.0314(8) Uani 1 1 d .
H6' H 1.1990 -0.6217 0.7639 0.038 Uiso 1 1 calc R
B7' B 0.6687(5) -0.5553(4) 0.6555(3) 0.0275(7) Uani 1 1 d .
H7' H 0.5465 -0.4619 0.6187 0.033 Uiso 1 1 calc R
B8' B 0.6490(5) -0.7410(4) 0.6857(3) 0.0313(8) Uani 1 1 d .
H8' H 0.5137 -0.7721 0.6707 0.038 Uiso 1 1 calc R
B9' B 0.7990(7) -0.8489(5) 0.8152(4) 0.0391(9) Uani 1 1 d .
H9' H 0.7615 -0.9495 0.8798 0.047 Uiso 1 1 calc R
B10' B 0.9063(6) -0.7296(5) 0.8680(4) 0.0362(9) Uani 1 1 d .
H10' H 0.9371 -0.7512 0.9666 0.043 Uiso 1 1 calc R
B11' B 0.8287(6) -0.5518(5) 0.7688(4) 0.0315(8) Uani 1 1 d .
H11' H 0.8103 -0.4554 0.8023 0.038 Uiso 1 1 calc R
B12' B 0.6609(6) -0.6704(5) 0.8129(3) 0.0338(9) Uani 1 1 d .
H12' H 0.5338 -0.6535 0.8756 0.041 Uiso 1 1 calc R

loop_
_atom_site_aniso_label
_atom_site_aniso_U_11
_atom_site_aniso_U_22
_atom_site_aniso_U_33
_atom_site_aniso_U_23
_atom_site_aniso_U_13
_atom_site_aniso_U_12
Co 0.01946(9) 0.02382(10) 0.02545(10) -0.00907(7) 0.00107(6) -0.00523(6)
S1 0.0541(6) 0.0393(5) 0.0408(5) -0.0053(4) -0.0035(4) -0.0208(4)
S2 0.0441(5) 0.0362(5) 0.0405(5) -0.0070(4) -0.0001(4) -0.0124(4)
S3 0.0454(5) 0.0443(5) 0.0391(5) -0.0047(4) -0.0014(4) -0.0204(4)
S4 0.0485(5) 0.0398(5) 0.0485(6) -0.0010(4) -0.0092(4) -0.0181(4)
C5 0.070(3) 0.054(3) 0.045(2) -0.0176(19) -0.0099(19) -0.012(2)
C6 0.067(3) 0.062(3) 0.046(2) -0.019(2) 0.015(2) -0.026(2)
C7 0.049(2) 0.0293(18) 0.043(2) -0.0125(15) -0.0057(17) -0.0101(16)
C8 0.049(2) 0.0346(19) 0.0325(18) -0.0069(15) 0.0042(15) -0.0089(17)
C9 0.0377(19) 0.0246(16) 0.043(2) -0.0043(14) -0.0046(15) -0.0047(14)
C10 0.044(2) 0.0313(18) 0.0375(19) -0.0069(15) -0.0013(15) -0.0107(16)
C11 0.045(2) 0.0326(19) 0.042(2) -0.0136(15) -0.0014(16) -0.0047(16)
C12 0.049(2) 0.0322(19) 0.039(2) -0.0072(15) -0.0015(16) -0.0031(17)
C13 0.067(3) 0.069(3) 0.034(2) -0.004(2) 0.0025(19) -0.023(2)
C14 0.069(3) 0.052(2) 0.053(2) -0.0144(19) -0.016(2) -0.021(2)
O1 0.0227(7) 0.0589(10) 0.0434(9) -0.0129(8) 0.0018(6) -0.0053(7)
C1 0.0234(14) 0.0422(18) 0.0328(16) -0.0130(13) 0.0003(12) -0.0084(12)
C2 0.0299(15) 0.0301(16) 0.0330(16) -0.0122(13) -0.0020(12) 0.0041(12)
C1' 0.0186(11) 0.0372(16) 0.0378(15) -0.0104(12) 0.0010(10) -0.0030(10)
C2' 0.0274(14) 0.0264(13) 0.0354(15) -0.0119(11) 0.0012(11) -0.0077(11)
B4 0.0337(17) 0.0299(18) 0.0283(16) -0.0091(13) 0.0032(13) -0.0109(14)
B5 0.0441(19) 0.042(2) 0.0272(17) -0.0093(15) 0.0098(14) -0.0189(16)
B6 0.0324(19) 0.051(2) 0.036(2) -0.0160(18) 0.0038(16) -0.0078(18)
B7 0.0290(17) 0.0342(18) 0.0311(16) -0.0122(13) -0.0052(12) -0.0075(13)
B8 0.0283(15) 0.0260(14) 0.0297(15) -0.0066(11) -0.0077(12) -0.0060(11)
B9 0.0370(19) 0.0356(19) 0.0318(18) -0.0042(15) -0.0025(14) -0.0007(15)
B10 0.036(2) 0.042(2) 0.0235(17) -0.0106(16) 0.0015(15) -0.0045(17)
B11 0.037(2) 0.037(2) 0.0345(19) -0.0164(16) -0.0033(16) -0.0018(16)
B12 0.0265(17) 0.046(2) 0.037(2) -0.0156(18) -0.0007(15) -0.0135(16)
B4' 0.0368(18) 0.0240(17) 0.0338(18) -0.0084(14) -0.0043(14) -0.0029(14)
B5' 0.0343(17) 0.0331(18) 0.0309(17) -0.0114(14) -0.0078(14) 0.0000(14)
B6' 0.0296(18) 0.035(2) 0.0296(18) -0.0113(15) -0.0063(14) -0.0023(15)
B7' 0.0222(14) 0.0360(18) 0.0294(16) -0.0150(14) 0.0010(12) -0.0098(12)
B8' 0.0298(16) 0.0385(18) 0.0268(16) -0.0100(13) 0.0072(13) -0.0122(13)
B9' 0.044(2) 0.036(2) 0.0341(19) -0.0028(15) -0.0035(15) -0.0116(16)
B10' 0.033(2) 0.044(2) 0.032(2) -0.0126(18) -0.0042(16) -0.0071(17)
B11' 0.0324(18) 0.0350(19) 0.0308(17) -0.0153(15) -0.0008(14) -0.0067(15)
B12' 0.0281(17) 0.048(2) 0.0274(17) -0.0154(15) 0.0065(14) -0.0099(16)

loop_
_atom_type_symbol
_atom_type_description
_atom_type_scat_dispersion_real
_atom_type_scat_dispersion_imag
_atom_type_scat_source
C C 0.0033 0.0016 'International Tables Vol C Tables 4.2.6.8 and 6.1.1.4'
H H 0.0000 0.0000 'International Tables Vol C Tables 4.2.6.8 and 6.1.1.4'
B B 0.0013 0.0007 'International Tables Vol C Tables 4.2.6.8 and 6.1.1.4'
S S 0.1246 0.1234 'International Tables Vol C Tables 4.2.6.8 and 6.1.1.4'
Co Co 0.3494 0.9721 'International Tables Vol C Tables 4.2.6.8 and 6.1.1.4'
O O 0.0106 0.0060 'International Tables Vol C Tables 4.2.6.8 and 6.1.1.4'

loop_
_geom_angle_atom_site_label_1
_geom_angle_atom_site_label_2
_geom_angle_atom_site_label_3
_geom_angle
C2 Co C1 47.39(12)
C2 Co C2' 133.60(14)
C1 Co C2' 99.49(11)
C2 Co C1' 99.47(13)
C1 Co C1' 98.52(12)
C2' Co C1' 47.09(14)
C2 Co B7 48.84(15)
C1 Co B7 84.39(13)
C2' Co B7 175.96(19)
C1' Co B7 131.46(16)
C2 Co B7' 176.99(17)
C1 Co B7' 132.43(12)
C2' Co B7' 48.84(13)
C1' Co B7' 83.54(14)
B7 Co B7' 128.86(15)
C2 Co B4 83.64(15)
C1 Co B4 48.56(13)
C2' Co B4 95.93(16)
C1' Co B4 129.98(16)
B7 Co B4 87.48(17)
B7' Co B4 94.47(16)
C2 Co B8' 129.68(14)
C1 Co B8' 176.81(13)
C2' Co B8' 83.61(14)
C1' Co B8' 83.03(14)
B7 Co B8' 92.49(15)
B7' Co B8' 50.41(14)
B4 Co B8' 132.12(15)
C2 Co B4' 95.60(15)
C1 Co B4' 129.56(14)
C2' Co B4' 83.04(16)
C1' Co B4' 48.01(15)
B7 Co B4' 93.62(17)
B7' Co B4' 86.38(16)
B4 Co B4' 177.7(2)
B8' Co B4' 49.84(15)
C2 Co B8 84.44(14)
C1 Co B8 84.63(12)
C2' Co B8 130.14(14)
C1' Co B8 176.03(19)
B7 Co B8 51.04(14)
B7' Co B8 92.55(14)
B4 Co B8 50.87(14)
B8' Co B8 93.94(14)
B4' Co B8 131.24(16)
C9 S1 C7 95.9(2)
C9 S2 C8 96.1(2)
C10 S3 C11 96.7(2)
C10 S4 C12 97.0(2)
C8 C7 C5 127.6(4)
C8 C7 S1 116.6(3)
C5 C7 S1 115.7(3)
C7 C8 C6 126.9(4)
C7 C8 S2 116.1(3)
C6 C8 S2 117.1(3)
C10 C9 S2 122.4(2)
C10 C9 S1 122.38(19)
S2 C9 S1 115.3(3)
C9 C10 S4 123.47(19)
C9 C10 S3 122.4(2)
S4 C10 S3 114.1(2)
C12 C11 C13 127.5(4)
C12 C11 S3 116.0(3)
C13 C11 S3 116.5(4)
C11 C12 C14 126.6(4)
C11 C12 S4 116.1(3)
C14 C12 S4 117.2(3)
C2 C1 B4 110.8(2)
C2 C1 B5 110.0(2)
B4 C1 B5 63.6(2)
C2 C1 B6 61.2(2)
B4 C1 B6 114.2(3)
B5 C1 B6 61.4(2)
C2 C1 Co 66.04(16)
B4 C1 Co 66.97(14)
B5 C1 Co 124.26(16)
B6 C1 Co 123.2(2)
C1 C2 B11 112.1(3)
C1 C2 B7 111.6(2)
B11 C2 B7 63.8(2)
C1 C2 B6 61.8(2)
B11 C2 B6 62.6(2)
B7 C2 B6 115.4(3)
C1 C2 Co 66.57(15)
B11 C2 Co 124.6(2)
B7 C2 Co 66.33(19)
B6 C2 Co 124.2(3)
C2' C1' B4' 111.3(3)
C2' C1' B5' 109.9(3)
B4' C1' B5' 63.5(2)
C2' C1' B6' 61.0(2)
B4' C1' B6' 114.5(3)
B5' C1' B6' 61.5(2)
C2' C1' Co 66.00(16)
B4' C1' Co 67.58(17)
B5' C1' Co 124.5(2)
B6' C1' Co 123.1(2)
C1' C2' B11' 110.4(3)
C1' C2' B7' 110.6(3)
B11' C2' B7' 63.5(2)
C1' C2' B6' 61.9(2)
B11' C2' B6' 61.7(2)
B7' C2' B6' 114.7(3)
C1' C2' Co 66.91(17)
B11' C2' Co 123.8(2)
B7' C2' Co 66.00(17)
B6' C2' Co 124.8(2)
C1 B4 B9 104.9(3)
C1 B4 B5 58.6(2)
B9 B4 B5 59.6(2)
C1 B4 B8 106.2(3)
B9 B4 B8 59.8(2)
B5 B4 B8 108.0(3)
C1 B4 Co 64.47(17)
B9 B4 Co 118.0(3)
B5 B4 Co 117.7(3)
B8 B4 Co 65.57(16)
C1 B5 B6 59.6(2)
C1 B5 B10 105.8(3)
B6 B5 B10 60.5(2)
C1 B5 B9 103.8(2)
B6 B5 B9 108.8(3)
B10 B5 B9 60.9(2)
C1 B5 B4 57.80(18)
B6 B5 B4 108.0(3)
B10 B5 B4 108.2(3)
B9 B5 B4 59.0(2)
C2 B6 C1 57.0(2)
C2 B6 B5 104.8(3)
C1 B6 B5 59.0(3)
C2 B6 B11 57.8(2)
C1 B6 B11 104.3(3)
B5 B6 B11 108.7(3)
C2 B6 B10 104.7(3)
C1 B6 B10 104.9(3)
B5 B6 B10 59.9(3)
B11 B6 B10 61.1(2)
C2 B7 B12 103.5(3)
C2 B7 B11 57.7(2)
B12 B7 B11 59.7(2)
C2 B7 B8 106.0(3)
B12 B7 B8 59.6(2)
B11 B7 B8 108.4(3)
C2 B7 Co 64.83(19)
B12 B7 Co 118.1(3)
B11 B7 Co 117.8(3)
B8 B7 Co 66.19(17)
O1 B8 B9 114.6(3)
O1 B8 B12 116.1(3)
B9 B8 B12 60.4(3)
O1 B8 B7 126.5(3)
B9 B8 B7 107.1(3)
B12 B8 B7 59.5(2)
O1 B8 B4 124.5(3)
B9 B8 B4 58.7(2)
B12 B8 B4 106.1(3)
B7 B8 B4 105.2(3)
O1 B8 Co 120.8(2)
B9 B8 Co 115.3(2)
B12 B8 Co 115.1(2)
B7 B8 Co 62.77(16)
B4 B8 Co 63.56(16)
B4 B9 B5 61.4(2)
B4 B9 B8 61.5(2)
B5 B9 B8 110.7(3)
B4 B9 B10 108.8(3)
B5 B9 B10 59.3(3)
B8 B9 B10 109.2(3)
B4 B9 B12 107.9(3)
B5 B9 B12 106.9(3)
B8 B9 B12 59.9(2)
B10 B9 B12 59.4(3)
B5 B10 B6 59.6(3)
B5 B10 B12 107.9(3)
B6 B10 B12 107.1(3)
B5 B10 B9 59.8(3)
B6 B10 B9 107.1(3)
B12 B10 B9 60.4(2)
B5 B10 B11 107.0(3)
B6 B10 B11 59.3(2)
B12 B10 B11 59.5(2)
B9 B10 B11 107.3(3)
C2 B11 B6 59.6(2)
C2 B11 B12 104.2(3)
B6 B11 B12 107.4(3)
C2 B11 B7 58.4(2)
B6 B11 B7 108.5(3)
B12 B11 B7 60.0(2)
C2 B11 B10 104.9(3)
B6 B11 B10 59.6(2)
B12 B11 B10 59.6(2)
B7 B11 B10 107.9(3)
B11 B12 B10 60.9(2)
B11 B12 B7 60.3(2)
B10 B12 B7 109.3(3)
B11 B12 B8 109.9(3)
B10 B12 B8 109.7(3)
B7 B12 B8 60.8(2)
B11 B12 B9 108.3(3)
B10 B12 B9 60.2(2)
B7 B12 B9 107.6(3)
B8 B12 B9 59.7(2)
C1' B4' B9' 104.3(3)
C1' B4' B8' 105.1(3)
B9' B4' B8' 60.2(2)
C1' B4' B5' 58.6(2)
B9' B4' B5' 59.1(2)
B8' B4' B5' 107.4(3)
C1' B4' Co 64.42(17)
B9' B4' Co 117.7(3)
B8' B4' Co 64.69(17)
B5' B4' Co 117.4(3)
C1' B5' B6' 59.7(2)
C1' B5' B10' 105.7(3)
B6' B5' B10' 60.2(2)
C1' B5' B9' 104.2(3)
B6' B5' B9' 108.9(3)
B10' B5' B9' 61.1(3)
C1' B5' B4' 58.0(2)
B6' B5' B4' 108.4(3)
B10' B5' B4' 108.7(3)
B9' B5' B4' 59.5(2)
C2' B6' C1' 57.1(2)
C2' B6' B5' 104.7(3)
C1' B6' B5' 58.8(2)
C2' B6' B11' 58.6(2)
C1' B6' B11' 104.2(3)
B5' B6' B11' 107.1(3)
C2' B6' B10' 104.7(3)
C1' B6' B10' 104.8(3)
B5' B6' B10' 59.9(2)
B11' B6' B10' 59.5(2)
C2' B7' B8' 105.6(3)
C2' B7' B12' 104.5(3)
B8' B7' B12' 60.4(2)
C2' B7' B11' 58.0(2)
B8' B7' B11' 107.4(3)
B12' B7' B11' 59.3(2)
C2' B7' Co 65.15(17)
B8' B7' Co 65.91(16)
B12' B7' Co 119.5(3)
B11' B7' Co 118.1(2)
B9' B8' B4' 59.4(2)
B9' B8' B7' 107.4(3)
B4' B8' B7' 107.3(2)
B9' B8' B12' 60.0(2)
B4' B8' B12' 107.7(3)
B7' B8' B12' 60.1(2)
B9' B8' Co 117.7(2)
B4' B8' Co 65.47(15)
B7' B8' Co 63.68(17)
B12' B8' Co 117.3(2)
B5' B9' B4' 61.4(2)
B5' B9' B8' 109.4(3)
B4' B9' B8' 60.4(2)
B5' B9' B10' 59.5(2)
B4' B9' B10' 109.1(3)
B8' B9' B10' 108.6(3)
B5' B9' B12' 107.9(3)
B4' B9' B12' 108.8(3)
B8' B9' B12' 60.4(2)
B10' B9' B12' 59.8(2)
B11' B10' B5' 107.2(3)
B11' B10' B6' 59.7(2)
B5' B10' B6' 59.9(2)
B11' B10' B9' 107.2(3)
B5' B10' B9' 59.3(3)
B6' B10' B9' 107.2(3)
B11' B10' B12' 60.2(2)
B5' B10' B12' 107.9(3)
B6' B10' B12' 108.3(3)
B9' B10' B12' 60.0(2)
C2' B11' B10' 106.7(3)
C2' B11' B6' 59.8(2)
B10' B11' B6' 60.8(2)
C2' B11' B12' 105.9(3)
B10' B11' B12' 60.9(2)
B6' B11' B12' 109.8(3)
C2' B11' B7' 58.5(2)
B10' B11' B7' 109.3(3)
B6' B11' B7' 109.1(3)
B12' B11' B7' 60.4(2)
B11' B12' B9' 106.3(3)
B11' B12' B10' 58.9(2)
B9' B12' B10' 60.2(2)
B11' B12' B7' 60.4(2)
B9' B12' B7' 106.7(3)
B10' B12' B7' 107.7(3)
B11' B12' B8' 107.6(3)
B9' B12' B8' 59.6(2)
B10' B12' B8' 108.3(3)
B7' B12' B8' 59.5(2)

loop_
_geom_bond_atom_site_label_1
_geom_bond_atom_site_label_2
_geom_bond_distance
Co C2 2.041(4)
Co C1 2.049(3)
Co C2' 2.057(4)
Co C1' 2.071(3)
Co B7 2.065(4)
Co B7' 2.071(4)
Co B4 2.090(4)
Co B8' 2.109(3)
Co B4' 2.122(4)
Co B8 2.125(3)
S1 C9 1.719(4)
S1 C7 1.731(4)
S2 C9 1.693(4)
S2 C8 1.751(4)
S3 C10 1.726(4)
S3 C11 1.724(4)
S4 C10 1.708(4)
S4 C12 1.725(4)
C5 C7 1.489(6)
C6 C8 1.504(6)
C7 C8 1.337(5)
C9 C10 1.394(3)
C11 C12 1.367(5)
C11 C13 1.498(6)
C12 C14 1.494(6)
O1 B8 1.436(4)
C1 C2 1.643(5)
C1 B4 1.702(4)
C1 B5 1.717(5)
C1 B6 1.728(5)
C2 B11 1.686(5)
C2 B7 1.698(5)
C2 B6 1.718(6)
C1' C2' 1.649(5)
C1' B4' 1.706(5)
C1' B5' 1.717(5)
C1' B6' 1.732(6)
C2' B11' 1.696(5)
C2' B7' 1.706(5)
C2' B6' 1.717(5)
B4 B9 1.761(6)
B4 B5 1.802(6)
B4 B8 1.810(5)
B5 B6 1.758(7)
B5 B10 1.763(6)
B5 B9 1.771(6)
B6 B11 1.769(7)
B6 B10 1.775(6)
B7 B12 1.782(6)
B7 B11 1.789(6)
B7 B8 1.806(5)
B8 B9 1.781(5)
B8 B12 1.784(6)
B9 B10 1.791(6)
B9 B12 1.794(7)
B10 B12 1.777(6)
B10 B11 1.801(6)
B11 B12 1.777(6)
B4' B9' 1.765(6)
B4' B8' 1.783(5)
B4' B5' 1.800(6)
B5' B6' 1.764(6)
B5' B10' 1.763(6)
B5' B9' 1.759(6)
B6' B11' 1.749(6)
B6' B10' 1.770(6)
B7' B8' 1.780(5)
B7' B12' 1.790(5)
B7' B11' 1.790(5)
B8' B9' 1.780(6)
B8' B12' 1.795(5)
B9' B10' 1.791(7)
B9' B12' 1.787(6)
B10' B11' 1.746(6)
B10' B12' 1.784(5)
B11' B12' 1.771(6)
